data_4065975
loop_
_publ_author_name
'Ouhsaine, F.'
'Andr\'e, E.'
'Sotiropoulos, J. M.'
'Escudi\'e, J.'
'Ranaivonjatovo, H.'
'Gornitzka, H.'
'Saffon, N.'
'Miqueu, K.'
'Lazraq, M.'

_publ_section_title
;
 The Reactivity of Phosphagermaallene Mes*P&#x2550;C&#x2550;Ge(t-Bu)Tip
 toward Aldehydes and Ketones: an Experimental and Theoretical Study
;
_journal_issue 11
_journal_name_full Organometallics
_journal_page_first 2566
_journal_paper_doi 10.1021/om100233y
_journal_volume 29
_journal_year 2010
_chemical_formula_sum 'C38 H61 Ge P'
_chemical_formula_weight 621.43
_chemical_name_systematic
; 
 ? 
;
_space_group_IT_number 15
_symmetry_cell_setting monoclinic
_symmetry_space_group_name_Hall '-C 2yc'
_symmetry_space_group_name_H-M 'C 1 2/c 1'
_atom_sites_solution_hydrogens geom
_atom_sites_solution_primary direct
_atom_sites_solution_secondary difmap
_audit_creation_method SHELXL-97
_cell_angle_alpha 90.00
_cell_angle_beta 98.5430(10)
_cell_angle_gamma 90.00
_cell_formula_units_Z 8
_cell_length_a 43.1008(7)
_cell_length_b 10.2532(2)
_cell_length_c 17.4178(3)
_cell_measurement_reflns_used 9990
_cell_measurement_temperature 173(2)
_cell_measurement_theta_max 25.90
_cell_measurement_theta_min 2.32
_cell_volume 7611.9(2)
_computing_cell_refinement 'Bruker SMART'
_computing_data_collection 'Bruker SMART'
_computing_data_reduction 'Bruker SAINT'
_computing_molecular_graphics 'Bruker SHELXTL'
_computing_publication_material 'Bruker SHELXTL'
_computing_structure_refinement 'SHELXL-97 (Sheldrick, 1997)'
_computing_structure_solution 'SHELXS-97 (Sheldrick, 1990)'
_diffrn_ambient_temperature 173(2)
_diffrn_measured_fraction_theta_full 0.993
_diffrn_measured_fraction_theta_max 0.993
_diffrn_measurement_device_type 'CCD area detector'
_diffrn_measurement_method 'phi and omega scans'
_diffrn_radiation_monochromator graphite
_diffrn_radiation_source 'fine-focus sealed tube'
_diffrn_radiation_type MoK\a
_diffrn_radiation_wavelength 0.71073
_diffrn_reflns_av_R_equivalents 0.0530
_diffrn_reflns_av_sigmaI/netI 0.0507
_diffrn_reflns_limit_h_max 48
_diffrn_reflns_limit_h_min -57
_diffrn_reflns_limit_k_max 12
_diffrn_reflns_limit_k_min -13
_diffrn_reflns_limit_l_max 23
_diffrn_reflns_limit_l_min -23
_diffrn_reflns_number 53069
_diffrn_reflns_theta_full 28.28
_diffrn_reflns_theta_max 28.28
_diffrn_reflns_theta_min 5.14
_exptl_absorpt_coefficient_mu 0.869
_exptl_absorpt_correction_T_max 0.9579
_exptl_absorpt_correction_T_min 0.7226
_exptl_absorpt_correction_type multi-scan
_exptl_absorpt_process_details 'SADABS (Bruker-AXs)'
_exptl_crystal_colour yellow
_exptl_crystal_density_diffrn 1.085
_exptl_crystal_density_method 'not measured'
_exptl_crystal_description plate
_exptl_crystal_F_000 2688
_exptl_crystal_size_max 0.40
_exptl_crystal_size_mid 0.30
_exptl_crystal_size_min 0.05
_refine_diff_density_max 0.484
_refine_diff_density_min -0.298
_refine_diff_density_rms 0.057
_refine_ls_extinction_method none
_refine_ls_goodness_of_fit_ref 1.020
_refine_ls_hydrogen_treatment constr
_refine_ls_matrix_type full
_refine_ls_number_parameters 413
_refine_ls_number_reflns 9396
_refine_ls_number_restraints 132
_refine_ls_restrained_S_all 1.051
_refine_ls_R_factor_all 0.0693
_refine_ls_R_factor_gt 0.0413
_refine_ls_shift/su_max 0.002
_refine_ls_shift/su_mean 0.000
_refine_ls_structure_factor_coef Fsqd
_refine_ls_weighting_details 'calc w=1/[\s^2^(Fo^2^)+(0.0484P)^2^+4.2357P] where P=(Fo^2^+2Fc^2^)/3'
_refine_ls_weighting_scheme calc
_refine_ls_wR_factor_gt 0.0926
_refine_ls_wR_factor_ref 0.1032
_reflns_number_gt 6763
_reflns_number_total 9396
_reflns_threshold_expression >2sigma(I)
_cod_data_source_file om100233y_si_002.cif
_cod_data_source_block 1
_cod_depositor_comments
;
The following automatic conversions were performed:

'_symmetry_cell_setting' value 'Monoclinic' changed to 'monoclinic'
according to /home/saulius/struct/CIF-dictionaries/cif_core.dic
dictionary named 'cif_core.dic' version 2.4.1 from 2010-06-29.

Automatic conversion script
Id: cif_fix_values 1715 2011-07-08 13:25:40Z adriana 
;
_cod_original_sg_symbol_H-M C2/c
_cod_database_code 4065975

loop_
_symmetry_equiv_pos_as_xyz
'x, y, z'
'-x, y, -z+1/2'
'x+1/2, y+1/2, z'
'-x+1/2, y+1/2, -z+1/2'
'-x, -y, -z'
'x, -y, z-1/2'
'-x+1/2, -y+1/2, -z'
'x+1/2, -y+1/2, z-1/2'

loop_
_atom_site_label
_atom_site_type_symbol
_atom_site_fract_x
_atom_site_fract_y
_atom_site_fract_z
_atom_site_U_iso_or_equiv
_atom_site_adp_type
_atom_site_occupancy
_atom_site_symmetry_multiplicity
_atom_site_calc_flag
_atom_site_refinement_flags
_atom_site_disorder_assembly
_atom_site_disorder_group
Ge1 Ge 0.073881(5) 0.55595(2) 0.434018(12) 0.02721(8) Uani 1 1 d . . .
C2 C 0.03729(16) 0.6722(6) 0.4032(3) 0.0324(7) Uani 0.802(9) 1 d PDU A 1
C3 C 0.04319(11) 0.7585(5) 0.3353(3) 0.0521(11) Uani 0.802(9) 1 d PDU A 1
H3A H 0.0253 0.8174 0.3213 0.078 Uiso 0.802(9) 1 calc PR A 1
H3B H 0.0457 0.7035 0.2906 0.078 Uiso 0.802(9) 1 calc PR A 1
H3C H 0.0623 0.8098 0.3503 0.078 Uiso 0.802(9) 1 calc PR A 1
C4 C 0.00874(9) 0.5855(4) 0.3781(4) 0.0647(13) Uani 0.802(9) 1 d PDU A 1
H4A H 0.0063 0.5237 0.4197 0.097 Uiso 0.802(9) 1 calc PR A 1
H4B H 0.0117 0.5374 0.3311 0.097 Uiso 0.802(9) 1 calc PR A 1
H4C H -0.0101 0.6398 0.3673 0.097 Uiso 0.802(9) 1 calc PR A 1
C5 C 0.03098(14) 0.7542(6) 0.4715(2) 0.0722(15) Uani 0.802(9) 1 d PDU A 1
H5A H 0.0467 0.8237 0.4809 0.108 Uiso 0.802(9) 1 calc PR A 1
H5B H 0.0321 0.6991 0.5178 0.108 Uiso 0.802(9) 1 calc PR A 1
H5C H 0.0100 0.7930 0.4601 0.108 Uiso 0.802(9) 1 calc PR A 1
C2' C 0.0392(7) 0.676(3) 0.4067(13) 0.0435(18) Uani 0.198(9) 1 d PDU A 2
C3' C 0.0367(5) 0.709(2) 0.3215(10) 0.052(3) Uani 0.198(9) 1 d PDU A 2
H3'1 H 0.0177 0.7611 0.3057 0.079 Uiso 0.198(9) 1 calc PR A 2
H3'2 H 0.0356 0.6287 0.2910 0.079 Uiso 0.198(9) 1 calc PR A 2
H3'3 H 0.0551 0.7597 0.3126 0.079 Uiso 0.198(9) 1 calc PR A 2
C4' C 0.0098(4) 0.6091(17) 0.4231(13) 0.055(3) Uani 0.198(9) 1 d PDU A 2
H4'1 H 0.0142 0.5621 0.4725 0.083 Uiso 0.198(9) 1 calc PR A 2
H4'2 H 0.0027 0.5474 0.3813 0.083 Uiso 0.198(9) 1 calc PR A 2
H4'3 H -0.0066 0.6743 0.4263 0.083 Uiso 0.198(9) 1 calc PR A 2
C5' C 0.0443(4) 0.7975(16) 0.4575(11) 0.052(3) Uani 0.198(9) 1 d PDU A 2
H5'1 H 0.0293 0.8650 0.4369 0.077 Uiso 0.198(9) 1 calc PR A 2
H5'2 H 0.0657 0.8299 0.4576 0.077 Uiso 0.198(9) 1 calc PR A 2
H5'3 H 0.0413 0.7756 0.5106 0.077 Uiso 0.198(9) 1 calc PR A 2
P1 P 0.142821(13) 0.52958(6) 0.36677(3) 0.03491(14) Uani 1 1 d . . .
C1 C 0.10939(5) 0.5605(2) 0.39545(13) 0.0365(5) Uani 1 1 d . A .
C6 C 0.07062(4) 0.41210(19) 0.50570(11) 0.0244(4) Uani 1 1 d . A .
C7 C 0.06343(5) 0.28574(19) 0.47746(11) 0.0258(4) Uani 1 1 d . . .
C8 C 0.06524(5) 0.1833(2) 0.52963(11) 0.0291(4) Uani 1 1 d . A .
H8 H 0.0601 0.0979 0.5106 0.035 Uiso 1 1 calc R . .
C9 C 0.07440(5) 0.20101(19) 0.60912(11) 0.0269(4) Uani 1 1 d . . .
C10 C 0.08119(5) 0.32678(19) 0.63586(11) 0.0269(4) Uani 1 1 d . A .
H10 H 0.0873 0.3405 0.6899 0.032 Uiso 1 1 calc R . .
C11 C 0.07925(4) 0.43372(18) 0.58584(11) 0.0246(4) Uani 1 1 d . . .
C12 C 0.05538(5) 0.2567(2) 0.39087(11) 0.0307(5) Uani 1 1 d . A .
H12 H 0.0540 0.3419 0.3627 0.037 Uiso 1 1 calc R . .
C13 C 0.02369(6) 0.1882(3) 0.37065(14) 0.0518(7) Uani 1 1 d . . .
H13A H 0.0246 0.1026 0.3960 0.078 Uiso 1 1 calc R A .
H13B H 0.0189 0.1768 0.3143 0.078 Uiso 1 1 calc R . .
H13C H 0.0073 0.2412 0.3887 0.078 Uiso 1 1 calc R . .
C14 C 0.08142(6) 0.1773(3) 0.36310(13) 0.0460(6) Uani 1 1 d . . .
H14A H 0.0836 0.0938 0.3908 0.069 Uiso 1 1 calc R A .
H14B H 0.1012 0.2256 0.3735 0.069 Uiso 1 1 calc R . .
H14C H 0.0762 0.1612 0.3072 0.069 Uiso 1 1 calc R . .
C15 C 0.07721(5) 0.0851(2) 0.66403(12) 0.0319(5) Uani 1 1 d . A .
H15 H 0.0835 0.1191 0.7179 0.038 Uiso 1 1 calc R . .
C16 C 0.04578(6) 0.0154(2) 0.66158(14) 0.0448(6) Uani 1 1 d . . .
H16A H 0.0303 0.0759 0.6773 0.067 Uiso 1 1 calc R A .
H16B H 0.0483 -0.0592 0.6972 0.067 Uiso 1 1 calc R . .
H16C H 0.0386 -0.0154 0.6087 0.067 Uiso 1 1 calc R . .
C17 C 0.10270(6) -0.0095(2) 0.64677(15) 0.0458(6) Uani 1 1 d . . .
H17A H 0.1055 -0.0781 0.6864 0.069 Uiso 1 1 calc R A .
H17B H 0.1225 0.0378 0.6473 0.069 Uiso 1 1 calc R . .
H17C H 0.0965 -0.0490 0.5955 0.069 Uiso 1 1 calc R . .
C18 C 0.08741(5) 0.5692(2) 0.61795(12) 0.0306(5) Uani 1 1 d . A .
H18 H 0.0803 0.6327 0.5754 0.037 Uiso 1 1 calc R . .
C19 C 0.07014(6) 0.6035(2) 0.68589(14) 0.0453(6) Uani 1 1 d . . .
H19A H 0.0476 0.5885 0.6708 0.068 Uiso 1 1 calc R A .
H19B H 0.0738 0.6954 0.6998 0.068 Uiso 1 1 calc R . .
H19C H 0.0780 0.5485 0.7306 0.068 Uiso 1 1 calc R . .
C20 C 0.12270(6) 0.5868(2) 0.63971(16) 0.0484(6) Uani 1 1 d . . .
H20A H 0.1308 0.5218 0.6789 0.073 Uiso 1 1 calc R A .
H20B H 0.1271 0.6745 0.6608 0.073 Uiso 1 1 calc R . .
H20C H 0.1329 0.5752 0.5934 0.073 Uiso 1 1 calc R . .
C21 C 0.17185(5) 0.6082(2) 0.44315(12) 0.0296(4) Uani 1 1 d . A .
C22 C 0.17587(5) 0.7458(2) 0.44579(13) 0.0332(5) Uani 1 1 d . . .
C23 C 0.19119(5) 0.8000(2) 0.51424(14) 0.0382(5) Uani 1 1 d . A .
H23 H 0.1929 0.8923 0.5174 0.046 Uiso 1 1 calc R . .
C24 C 0.20403(5) 0.7279(2) 0.57773(14) 0.0385(5) Uani 1 1 d . . .
C25 C 0.20282(5) 0.5936(2) 0.57018(13) 0.0380(5) Uani 1 1 d . A .
H25 H 0.2129 0.5420 0.6119 0.046 Uiso 1 1 calc R . .
C26 C 0.18752(5) 0.5301(2) 0.50443(13) 0.0335(5) Uani 1 1 d . . .
C27 C 0.18951(6) 0.3793(2) 0.50162(16) 0.0445(6) Uani 1 1 d . A .
C28 C 0.15842(6) 0.3139(2) 0.51408(17) 0.0521(7) Uani 1 1 d . . .
H28A H 0.1418 0.3396 0.4722 0.078 Uiso 1 1 calc R A .
H28B H 0.1528 0.3417 0.5640 0.078 Uiso 1 1 calc R . .
H28C H 0.1609 0.2189 0.5139 0.078 Uiso 1 1 calc R . .
C29 C 0.19934(7) 0.3343(3) 0.42461(19) 0.0622(8) Uani 1 1 d . . .
H29A H 0.2187 0.3793 0.4166 0.093 Uiso 1 1 calc R A .
H29B H 0.1827 0.3551 0.3818 0.093 Uiso 1 1 calc R . .
H29C H 0.2030 0.2400 0.4263 0.093 Uiso 1 1 calc R . .
C30 C 0.21451(7) 0.3249(3) 0.5667(2) 0.0747(10) Uani 1 1 d . . .
H30A H 0.2162 0.2303 0.5608 0.112 Uiso 1 1 calc R A .
H30B H 0.2083 0.3446 0.6174 0.112 Uiso 1 1 calc R . .
H30C H 0.2348 0.3656 0.5633 0.112 Uiso 1 1 calc R . .
C31 C 0.21981(6) 0.7963(3) 0.65124(15) 0.0516(7) Uani 1 1 d U A .
C32 C 0.19648(9) 0.8891(4) 0.6809(2) 0.1001(13) Uani 1 1 d U . .
H32A H 0.1894 0.9541 0.6409 0.150 Uiso 1 1 calc R A .
H32B H 0.2067 0.9333 0.7279 0.150 Uiso 1 1 calc R . .
H32C H 0.1784 0.8394 0.6930 0.150 Uiso 1 1 calc R . .
C33 C 0.23259(10) 0.7011(4) 0.7152(2) 0.0935(12) Uani 1 1 d U . .
H33A H 0.2152 0.6534 0.7324 0.140 Uiso 1 1 calc R A .
H33B H 0.2441 0.7493 0.7591 0.140 Uiso 1 1 calc R . .
H33C H 0.2468 0.6392 0.6953 0.140 Uiso 1 1 calc R . .
C34 C 0.24757(7) 0.8766(4) 0.6311(2) 0.0782(10) Uani 1 1 d . . .
H34A H 0.2621 0.8191 0.6088 0.117 Uiso 1 1 calc R A .
H34B H 0.2585 0.9176 0.6782 0.117 Uiso 1 1 calc R . .
H34C H 0.2398 0.9442 0.5932 0.117 Uiso 1 1 calc R . .
C35 C 0.16472(6) 0.8402(2) 0.37775(15) 0.0453(6) Uani 1 1 d . A .
C36 C 0.13088(7) 0.8850(3) 0.3814(2) 0.0693(9) Uani 1 1 d . . .
H36A H 0.1168 0.8094 0.3756 0.104 Uiso 1 1 calc R A .
H36B H 0.1243 0.9473 0.3395 0.104 Uiso 1 1 calc R . .
H36C H 0.1299 0.9270 0.4316 0.104 Uiso 1 1 calc R . .
C37 C 0.16663(7) 0.7825(3) 0.29741(15) 0.0550(7) Uani 1 1 d . . .
H37A H 0.1875 0.7444 0.2970 0.082 Uiso 1 1 calc R A .
H37B H 0.1631 0.8516 0.2582 0.082 Uiso 1 1 calc R . .
H37C H 0.1506 0.7148 0.2856 0.082 Uiso 1 1 calc R . .
C38 C 0.18539(9) 0.9639(3) 0.3839(2) 0.0743(10) Uani 1 1 d . . .
H38A H 0.1823 1.0134 0.4302 0.111 Uiso 1 1 calc R A .
H38B H 0.1795 1.0181 0.3376 0.111 Uiso 1 1 calc R . .
H38C H 0.2075 0.9387 0.3876 0.111 Uiso 1 1 calc R . .

loop_
_atom_site_aniso_label
_atom_site_aniso_U_11
_atom_site_aniso_U_22
_atom_site_aniso_U_33
_atom_site_aniso_U_23
_atom_site_aniso_U_13
_atom_site_aniso_U_12
Ge1 0.02850(13) 0.02749(13) 0.02669(12) 0.00540(9) 0.00756(8) 0.00351(9)
C2 0.0279(16) 0.0359(14) 0.0344(14) 0.0100(12) 0.0080(12) 0.0083(12)
C3 0.041(2) 0.053(3) 0.062(2) 0.029(2) 0.0086(17) 0.0069(18)
C4 0.0360(18) 0.068(2) 0.085(3) 0.024(2) -0.008(2) -0.0033(17)
C5 0.071(3) 0.090(3) 0.054(2) -0.008(2) 0.006(2) 0.050(3)
C2' 0.036(3) 0.047(3) 0.047(3) 0.010(3) 0.006(3) 0.011(3)
C3' 0.047(5) 0.059(6) 0.050(4) 0.017(5) 0.004(4) 0.019(5)
C4' 0.035(5) 0.057(5) 0.072(6) 0.016(5) 0.005(5) 0.010(4)
C5' 0.045(5) 0.045(5) 0.063(5) -0.003(4) 0.004(5) 0.028(4)
P1 0.0287(3) 0.0393(3) 0.0375(3) -0.0073(2) 0.0070(2) -0.0029(2)
C1 0.0312(12) 0.0369(13) 0.0412(12) 0.0126(10) 0.0049(9) 0.0007(10)
C6 0.0230(10) 0.0258(10) 0.0247(9) 0.0016(8) 0.0043(8) 0.0021(8)
C7 0.0269(11) 0.0272(10) 0.0229(9) -0.0005(8) 0.0022(8) 0.0006(8)
C8 0.0357(12) 0.0229(10) 0.0280(10) -0.0024(8) 0.0025(9) -0.0013(9)
C9 0.0295(11) 0.0259(10) 0.0253(10) 0.0017(8) 0.0043(8) 0.0004(8)
C10 0.0287(11) 0.0313(11) 0.0204(9) -0.0011(8) 0.0029(8) 0.0005(9)
C11 0.0235(10) 0.0248(10) 0.0261(9) 0.0004(8) 0.0054(8) 0.0009(8)
C12 0.0409(12) 0.0272(11) 0.0229(10) -0.0005(8) 0.0013(9) -0.0009(9)
C13 0.0480(16) 0.0689(18) 0.0355(13) -0.0079(12) -0.0032(11) -0.0134(13)
C14 0.0551(16) 0.0529(15) 0.0302(12) -0.0073(11) 0.0072(11) 0.0080(12)
C15 0.0407(13) 0.0266(11) 0.0272(10) 0.0058(8) 0.0009(9) 0.0015(9)
C16 0.0498(15) 0.0411(14) 0.0430(13) 0.0166(11) 0.0059(11) -0.0039(11)
C17 0.0518(16) 0.0367(13) 0.0479(14) 0.0075(11) 0.0037(12) 0.0134(12)
C18 0.0394(12) 0.0260(11) 0.0255(10) -0.0005(8) 0.0019(9) -0.0010(9)
C19 0.0617(17) 0.0340(13) 0.0426(13) -0.0123(11) 0.0155(12) -0.0005(12)
C20 0.0449(15) 0.0394(14) 0.0585(16) -0.0077(12) 0.0000(12) -0.0117(11)
C21 0.0219(10) 0.0310(11) 0.0369(11) -0.0068(9) 0.0082(8) -0.0006(8)
C22 0.0243(11) 0.0319(12) 0.0450(12) -0.0006(10) 0.0103(9) -0.0001(9)
C23 0.0329(12) 0.0296(12) 0.0531(14) -0.0062(10) 0.0096(10) -0.0039(9)
C24 0.0283(12) 0.0438(14) 0.0439(13) -0.0105(11) 0.0069(10) -0.0054(10)
C25 0.0282(12) 0.0439(13) 0.0413(13) 0.0017(10) 0.0027(10) 0.0028(10)
C26 0.0250(11) 0.0310(12) 0.0453(13) -0.0021(9) 0.0081(9) 0.0009(9)
C27 0.0355(13) 0.0307(13) 0.0659(17) 0.0008(12) 0.0028(12) 0.0046(10)
C28 0.0476(16) 0.0328(13) 0.0762(19) 0.0109(13) 0.0100(13) -0.0003(11)
C29 0.0631(18) 0.0356(15) 0.093(2) -0.0114(14) 0.0292(16) 0.0073(13)
C30 0.061(2) 0.0425(16) 0.111(3) 0.0082(17) -0.0167(18) 0.0173(14)
C31 0.0435(14) 0.0605(16) 0.0495(14) -0.0189(13) 0.0030(11) -0.0087(12)
C32 0.079(2) 0.128(3) 0.093(2) -0.065(2) 0.0112(19) 0.002(2)
C33 0.101(3) 0.113(3) 0.0590(19) -0.0107(19) -0.0126(18) -0.024(2)
C34 0.0533(19) 0.091(2) 0.088(2) -0.026(2) 0.0010(17) -0.0268(17)
C35 0.0461(15) 0.0355(13) 0.0553(15) 0.0072(11) 0.0108(12) -0.0008(11)
C36 0.0618(19) 0.0560(18) 0.091(2) 0.0274(17) 0.0148(17) 0.0243(15)
C37 0.0599(17) 0.0584(17) 0.0455(15) 0.0129(13) 0.0041(13) -0.0047(14)
C38 0.105(3) 0.0455(17) 0.072(2) 0.0112(15) 0.0119(19) -0.0246(17)

loop_
_atom_type_symbol
_atom_type_description
_atom_type_scat_dispersion_real
_atom_type_scat_dispersion_imag
_atom_type_scat_source
C C 0.0033 0.0016 'International Tables Vol C Tables 4.2.6.8 and 6.1.1.4'
H H 0.0000 0.0000 'International Tables Vol C Tables 4.2.6.8 and 6.1.1.4'
P P 0.1023 0.0942 'International Tables Vol C Tables 4.2.6.8 and 6.1.1.4'
Ge Ge 0.1547 1.8001 'International Tables Vol C Tables 4.2.6.8 and 6.1.1.4'

loop_
_geom_angle_atom_site_label_1
_geom_angle_atom_site_label_2
_geom_angle_atom_site_label_3
_geom_angle
C1 Ge1 C2' 124.8(6)
C1 Ge1 C6 114.43(9)
C2' Ge1 C6 120.7(6)
C1 Ge1 C2 125.51(15)
C2' Ge1 C2 2.7(7)
C6 Ge1 C2 119.81(15)
C5 C2 C3 110.9(5)
C5 C2 C4 108.5(4)
C3 C2 C4 109.5(4)
C5 C2 Ge1 110.4(4)
C3 C2 Ge1 109.9(4)
C4 C2 Ge1 107.5(4)
C4' C2' C3' 110.5(19)
C4' C2' C5' 108.4(18)
C3' C2' C5' 111.7(19)
C4' C2' Ge1 107.6(17)
C3' C2' Ge1 108.9(17)
C5' C2' Ge1 109.6(16)
C1 P1 C21 103.15(11)
P1 C1 Ge1 166.57(14)
C7 C6 C11 120.32(17)
C7 C6 Ge1 120.43(14)
C11 C6 Ge1 118.82(14)
C8 C7 C6 118.85(17)
C8 C7 C12 118.90(17)
C6 C7 C12 122.17(17)
C7 C8 C9 122.22(18)
C10 C9 C8 117.99(18)
C10 C9 C15 121.51(17)
C8 C9 C15 120.50(18)
C9 C10 C11 122.05(17)
C10 C11 C6 118.55(17)
C10 C11 C18 119.97(17)
C6 C11 C18 121.45(17)
C14 C12 C7 110.39(17)
C14 C12 C13 110.9(2)
C7 C12 C13 112.42(18)
C9 C15 C16 111.21(17)
C9 C15 C17 111.41(18)
C16 C15 C17 110.95(19)
C11 C18 C20 111.58(18)
C11 C18 C19 112.48(18)
C20 C18 C19 111.30(19)
C22 C21 C26 119.54(19)
C22 C21 P1 121.13(16)
C26 C21 P1 118.95(16)
C23 C22 C21 117.7(2)
C23 C22 C35 117.4(2)
C21 C22 C35 125.0(2)
C24 C23 C22 123.9(2)
C23 C24 C25 116.9(2)
C23 C24 C31 120.2(2)
C25 C24 C31 122.9(2)
C24 C25 C26 123.3(2)
C25 C26 C21 117.8(2)
C25 C26 C27 118.0(2)
C21 C26 C27 124.1(2)
C29 C27 C28 110.5(2)
C29 C27 C30 106.2(2)
C28 C27 C30 105.4(2)
C29 C27 C26 110.5(2)
C28 C27 C26 112.08(19)
C30 C27 C26 111.8(2)
C33 C31 C24 112.7(2)
C33 C31 C32 109.7(3)
C24 C31 C32 109.6(2)
C33 C31 C34 107.6(3)
C24 C31 C34 108.6(2)
C32 C31 C34 108.6(3)
C37 C35 C36 109.4(2)
C37 C35 C38 105.7(2)
C36 C35 C38 107.0(2)
C37 C35 C22 113.9(2)
C36 C35 C22 110.0(2)
C38 C35 C22 110.5(2)

loop_
_geom_bond_atom_site_label_1
_geom_bond_atom_site_label_2
_geom_bond_distance
Ge1 C1 1.761(2)
Ge1 C2' 1.94(4)
Ge1 C6 1.9509(19)
Ge1 C2 1.986(8)
C2 C5 1.514(5)
C2 C3 1.528(5)
C2 C4 1.528(5)
C2' C4' 1.504(18)
C2' C3' 1.509(18)
C2' C5' 1.524(18)
P1 C1 1.625(2)
P1 C21 1.869(2)
C6 C7 1.404(3)
C6 C11 1.408(3)
C7 C8 1.384(3)
C7 C12 1.526(3)
C8 C9 1.394(3)
C9 C10 1.387(3)
C9 C15 1.519(3)
C10 C11 1.395(3)
C11 C18 1.519(3)
C12 C14 1.523(3)
C12 C13 1.530(3)
C15 C16 1.527(3)
C15 C17 1.529(3)
C18 C20 1.523(3)
C18 C19 1.530(3)
C21 C22 1.421(3)
C21 C26 1.423(3)
C22 C23 1.390(3)
C22 C35 1.550(3)
C23 C24 1.376(3)
C24 C25 1.384(3)
C24 C31 1.528(3)
C25 C26 1.395(3)
C26 C27 1.550(3)
C27 C29 1.536(4)
C27 C28 1.542(3)
C27 C30 1.548(4)
C31 C33 1.522(4)
C31 C32 1.529(4)
C31 C34 1.535(4)
C35 C37 1.533(4)
C35 C36 1.540(4)
C35 C38 1.544(4)
